data_4027543
loop_
_publ_author_name
'Mahendra P. Sonawane'
'Kristof Van Hecke'
'Jeroen Jacobs'
'Joice Thomas'
'Luc Van Meervelt'
'Wim Dehaen'
'Wim Van Rossom'

_publ_section_title
;
 Synthetic and Structural Exploration of
 [24]Tetrathiacalix[2]arene[2]pyrimidines
;
_journal_name_full 'Journal of Organic Chemistry'
_journal_page_first 8444
_journal_page_last 8450
_journal_paper_doi 10.1021/jo301321w
_journal_volume 77
_journal_year 2012
_chemical_formula_moiety 'C32 H36 N4 S4'
_chemical_formula_sum 'C32 H36 N4 S4'
_chemical_formula_weight 604.93
_chemical_name_systematic
; 
 ? 
;
_space_group_IT_number 2
_symmetry_cell_setting triclinic
_symmetry_space_group_name_Hall '-P 1'
_symmetry_space_group_name_H-M 'P -1'
_atom_sites_solution_hydrogens geom
_atom_sites_solution_primary direct
_atom_sites_solution_secondary difmap
_audit_creation_method SHELXL-97
_cell_angle_alpha 90.263(9)
_cell_angle_beta 94.180(8)
_cell_angle_gamma 103.759(9)
_cell_formula_units_Z 1
_cell_length_a 5.4838(8)
_cell_length_b 9.3179(16)
_cell_length_c 15.686(2)
_cell_measurement_temperature 100(2)
_cell_volume 776.2(2)
_computing_cell_refinement 'Bruker SAINT'
_computing_data_collection 'Bruker SMART'
_computing_data_reduction 'Bruker SAINT'
_computing_publication_material Platon
_computing_structure_refinement 'SHELXL-97 (Sheldrick, 1997)'
_computing_structure_solution 'SHELXS-97 (Sheldrick, 1990)'
_diffrn_ambient_temperature 100(2)
_diffrn_measured_fraction_theta_full 0.978
_diffrn_measured_fraction_theta_max 0.978
_diffrn_measurement_device_type 'SMART 6000'
_diffrn_measurement_method '\w and \f scans'
_diffrn_radiation_monochromator 'crossed G\"obel mirrors'
_diffrn_radiation_source 'fine-focus sealed tube'
_diffrn_radiation_type CuK\a
_diffrn_radiation_wavelength 1.54178
_diffrn_reflns_av_R_equivalents 0.1120
_diffrn_reflns_av_sigmaI/netI 0.0977
_diffrn_reflns_limit_h_max 6
_diffrn_reflns_limit_h_min -6
_diffrn_reflns_limit_k_max 11
_diffrn_reflns_limit_k_min -11
_diffrn_reflns_limit_l_max 18
_diffrn_reflns_limit_l_min 0
_diffrn_reflns_number 14061
_diffrn_reflns_theta_full 66.60
_diffrn_reflns_theta_max 66.60
_diffrn_reflns_theta_min 2.83
_exptl_absorpt_coefficient_mu 3.024
_exptl_absorpt_correction_T_max 0.857
_exptl_absorpt_correction_T_min 0.364
_exptl_absorpt_correction_type refdelf
_exptl_absorpt_process_details 'WinGX v1.70.01'
_exptl_crystal_colour colourless
_exptl_crystal_density_diffrn 1.294
_exptl_crystal_description plate
_exptl_crystal_F_000 320
_exptl_crystal_size_max 0.4
_exptl_crystal_size_mid 0.4
_exptl_crystal_size_min 0.05
_refine_diff_density_max 0.566
_refine_diff_density_min -0.436
_refine_diff_density_rms 0.107
_refine_ls_extinction_method none
_refine_ls_goodness_of_fit_ref 1.100
_refine_ls_hydrogen_treatment constr
_refine_ls_matrix_type full
_refine_ls_number_parameters 184
_refine_ls_number_reflns 2681
_refine_ls_number_restraints 0
_refine_ls_restrained_S_all 1.100
_refine_ls_R_factor_all 0.0974
_refine_ls_R_factor_gt 0.0821
_refine_ls_shift/su_max 0.000
_refine_ls_shift/su_mean 0.000
_refine_ls_structure_factor_coef Fsqd
_refine_ls_weighting_details 'calc w=1/[\s^2^(Fo^2^)+(0.0000P)^2^+4.8533P] where P=(Fo^2^+2Fc^2^)/3'
_refine_ls_weighting_scheme calc
_refine_ls_wR_factor_gt 0.1960
_refine_ls_wR_factor_ref 0.2032
_reflns_number_gt 2180
_reflns_number_total 2681
_reflns_threshold_expression >2sigma(I)
_cod_data_source_file jo301321w_si_001_1.cif
_cod_data_source_block wim152
_cod_original_cell_volume 776.3(2)
_cod_database_code 4027543

loop_
_symmetry_equiv_pos_as_xyz
'x, y, z'
'-x, -y, -z'

loop_
_atom_site_label
_atom_site_type_symbol
_atom_site_fract_x
_atom_site_fract_y
_atom_site_fract_z
_atom_site_U_iso_or_equiv
_atom_site_adp_type
_atom_site_occupancy
_atom_site_symmetry_multiplicity
_atom_site_calc_flag
_atom_site_refinement_flags
C1 C 0.3844(9) 0.3338(6) 0.3350(3) 0.0167(11) Uani 1 1 d .
C2 C 0.4678(10) 0.2627(6) 0.2685(4) 0.0191(11) Uani 1 1 d .
H2 H 0.4069 0.1589 0.2606 0.023 Uiso 1 1 calc R
C3 C 0.6373(10) 0.3397(6) 0.2137(3) 0.0184(11) Uani 1 1 d .
C4 C 0.7248(10) 0.4928(6) 0.2244(3) 0.0198(11) Uani 1 1 d .
H4 H 0.8433 0.5463 0.1878 0.024 Uiso 1 1 calc R
C5 C 0.4687(9) 0.4855(6) 0.3433(3) 0.0179(11) Uani 1 1 d .
H5 H 0.4098 0.5359 0.3873 0.021 Uiso 1 1 calc R
C6 C 0.6380(9) 0.5671(6) 0.2889(3) 0.0173(11) Uani 1 1 d .
C7 C 0.2160(9) 0.2428(6) 0.3989(3) 0.0174(11) Uani 1 1 d .
C8 C 0.0129(10) 0.1210(6) 0.3523(4) 0.0251(13) Uani 1 1 d .
H8A H -0.0892 0.1654 0.3113 0.038 Uiso 1 1 calc R
H8B H -0.0950 0.0650 0.3940 0.038 Uiso 1 1 calc R
H8C H 0.0927 0.0544 0.3220 0.038 Uiso 1 1 calc R
C9 C 0.3785(10) 0.1709(7) 0.4602(4) 0.0240(13) Uani 1 1 d .
H9A H 0.4605 0.1083 0.4276 0.036 Uiso 1 1 calc R
H9B H 0.2722 0.1103 0.5006 0.036 Uiso 1 1 calc R
H9C H 0.5069 0.2478 0.4917 0.036 Uiso 1 1 calc R
C10 C 0.0854(10) 0.3391(6) 0.4510(4) 0.0219(12) Uani 1 1 d .
H10A H 0.2128 0.4127 0.4851 0.033 Uiso 1 1 calc R
H10B H -0.0268 0.2765 0.4890 0.033 Uiso 1 1 calc R
H10C H -0.0129 0.3894 0.4119 0.033 Uiso 1 1 calc R
C11 C 0.7221(10) 0.7329(6) 0.3001(4) 0.0204(12) Uani 1 1 d .
H11A H 0.8357 0.7720 0.2550 0.024 Uiso 1 1 calc R
H11B H 0.8204 0.7565 0.3560 0.024 Uiso 1 1 calc R
C12 C 0.4716(11) 0.7675(7) 0.1204(4) 0.0235(12) Uani 1 1 d .
H12 H 0.5976 0.7139 0.1311 0.028 Uiso 1 1 calc R
C13 C 0.3770(9) 0.8308(6) 0.1863(4) 0.0180(11) Uani 1 1 d .
C14 C 0.1281(11) 0.9224(6) 0.0900(4) 0.0236(12) Uani 1 1 d .
H14 H 0.0057 0.9785 0.0793 0.028 Uiso 1 1 calc R
C15 C 0.3751(10) 0.7854(6) 0.0379(4) 0.0195(11) Uani 1 1 d .
C16 C 0.2900(11) 0.7377(6) -0.1387(3) 0.0205(12) Uani 1 1 d .
H16A H 0.1098 0.6982 -0.1296 0.025 Uiso 1 1 calc R
H16B H 0.3195 0.8451 -0.1485 0.025 Uiso 1 1 calc R
N1 N 0.2055(8) 0.8660(5) 0.0206(3) 0.0223(10) Uani 1 1 d .
N2 N 0.2013(8) 0.9095(5) 0.1715(3) 0.0214(10) Uani 1 1 d .
S1 S 0.4669(2) 0.82705(15) 0.29547(8) 0.0193(3) Uani 1 1 d .
S2 S 0.4868(3) 0.70285(17) -0.04678(9) 0.0264(4) Uani 1 1 d .

loop_
_atom_site_aniso_label
_atom_site_aniso_U_11
_atom_site_aniso_U_22
_atom_site_aniso_U_33
_atom_site_aniso_U_23
_atom_site_aniso_U_13
_atom_site_aniso_U_12
C1 0.009(2) 0.023(3) 0.018(3) 0.002(2) 0.0009(19) 0.003(2)
C2 0.016(3) 0.012(3) 0.028(3) 0.001(2) 0.000(2) 0.001(2)
C3 0.014(2) 0.020(3) 0.022(3) -0.001(2) 0.003(2) 0.005(2)
C4 0.016(3) 0.018(3) 0.023(3) 0.004(2) 0.002(2) 0.001(2)
C5 0.013(2) 0.017(3) 0.021(3) -0.002(2) 0.000(2) 0.000(2)
C6 0.013(2) 0.018(3) 0.017(3) 0.000(2) -0.005(2) -0.002(2)
C7 0.014(2) 0.014(3) 0.021(3) 0.002(2) 0.004(2) -0.001(2)
C8 0.019(3) 0.021(3) 0.029(3) 0.003(2) 0.004(2) -0.007(2)
C9 0.016(3) 0.029(3) 0.026(3) 0.007(2) 0.004(2) 0.004(2)
C10 0.015(3) 0.019(3) 0.029(3) 0.000(2) 0.011(2) -0.003(2)
C11 0.016(3) 0.019(3) 0.023(3) 0.005(2) 0.002(2) -0.001(2)
C12 0.023(3) 0.024(3) 0.022(3) 0.000(2) 0.000(2) 0.005(2)
C13 0.012(2) 0.009(3) 0.027(3) 0.003(2) 0.003(2) -0.008(2)
C14 0.022(3) 0.022(3) 0.027(3) 0.001(2) 0.002(2) 0.005(2)
C15 0.019(3) 0.014(3) 0.023(3) 0.001(2) 0.004(2) -0.001(2)
C16 0.026(3) 0.019(3) 0.020(3) 0.007(2) 0.005(2) 0.011(2)
N1 0.019(2) 0.022(3) 0.025(2) 0.0016(19) 0.0006(19) 0.0047(19)
N2 0.019(2) 0.020(2) 0.025(2) 0.0020(19) 0.0057(19) 0.0049(19)
S1 0.0207(7) 0.0147(7) 0.0206(7) -0.0001(5) 0.0008(5) 0.0007(5)
S2 0.0299(8) 0.0328(9) 0.0211(7) -0.0002(6) 0.0020(6) 0.0167(6)

loop_
_atom_type_symbol
_atom_type_description
_atom_type_scat_dispersion_real
_atom_type_scat_dispersion_imag
_atom_type_scat_source
C C 0.0181 0.0091 'International Tables Vol C Tables 4.2.6.8 and 6.1.1.4'
H H 0.0000 0.0000 'International Tables Vol C Tables 4.2.6.8 and 6.1.1.4'
N N 0.0311 0.0180 'International Tables Vol C Tables 4.2.6.8 and 6.1.1.4'
S S 0.3331 0.5567 'International Tables Vol C Tables 4.2.6.8 and 6.1.1.4'

loop_
_geom_angle_atom_site_label_1
_geom_angle_atom_site_label_2
_geom_angle_atom_site_label_3
_geom_angle
_geom_angle_site_symmetry_1
_geom_angle_site_symmetry_3
C5 C1 C2 118.0(5) . .
C5 C1 C7 122.0(5) . .
C2 C1 C7 119.9(5) . .
C3 C2 C1 121.7(5) . .
C3 C2 H2 119.2 . .
C1 C2 H2 119.2 . .
C2 C3 C4 119.4(5) . .
C2 C3 C16 120.6(5) . 2_665
C4 C3 C16 119.8(5) . 2_665
C6 C4 C3 120.0(5) . .
C6 C4 H4 120.0 . .
C3 C4 H4 120.0 . .
C1 C5 C6 122.0(5) . .
C1 C5 H5 119.0 . .
C6 C5 H5 119.0 . .
C4 C6 C5 118.9(5) . .
C4 C6 C11 121.2(5) . .
C5 C6 C11 119.9(5) . .
C9 C7 C8 108.5(5) . .
C9 C7 C1 108.6(4) . .
C8 C7 C1 110.4(4) . .
C9 C7 C10 109.0(5) . .
C8 C7 C10 108.3(4) . .
C1 C7 C10 111.9(4) . .
C7 C8 H8A 109.5 . .
C7 C8 H8B 109.5 . .
H8A C8 H8B 109.5 . .
C7 C8 H8C 109.5 . .
H8A C8 H8C 109.5 . .
H8B C8 H8C 109.5 . .
C7 C9 H9A 109.5 . .
C7 C9 H9B 109.5 . .
H9A C9 H9B 109.5 . .
C7 C9 H9C 109.5 . .
H9A C9 H9C 109.5 . .
H9B C9 H9C 109.5 . .
C7 C10 H10A 109.5 . .
C7 C10 H10B 109.5 . .
H10A C10 H10B 109.5 . .
C7 C10 H10C 109.5 . .
H10A C10 H10C 109.5 . .
H10B C10 H10C 109.5 . .
C6 C11 S1 114.5(4) . .
C6 C11 H11A 108.6 . .
S1 C11 H11A 108.6 . .
C6 C11 H11B 108.6 . .
S1 C11 H11B 108.6 . .
H11A C11 H11B 107.6 . .
C13 C12 C15 117.2(5) . .
C13 C12 H12 121.4 . .
C15 C12 H12 121.4 . .
N2 C13 C12 121.7(5) . .
N2 C13 S1 111.6(4) . .
C12 C13 S1 126.7(4) . .
N2 C14 N1 128.1(5) . .
N2 C14 H14 115.9 . .
N1 C14 H14 115.9 . .
N1 C15 C12 122.7(5) . .
N1 C15 S2 119.1(4) . .
C12 C15 S2 118.2(4) . .
C3 C16 S2 106.2(4) 2_665 .
C3 C16 H16A 110.5 2_665 .
S2 C16 H16A 110.5 . .
C3 C16 H16B 110.5 2_665 .
S2 C16 H16B 110.5 . .
H16A C16 H16B 108.7 . .
C15 N1 C14 114.5(5) . .
C14 N2 C13 115.7(5) . .
C13 S1 C11 104.4(3) . .
C15 S2 C16 103.0(3) . .

loop_
_geom_bond_atom_site_label_1
_geom_bond_atom_site_label_2
_geom_bond_distance
_geom_bond_site_symmetry_2
C1 C5 1.381(8) .
C1 C2 1.393(8) .
C1 C7 1.533(7) .
C2 C3 1.387(8) .
C2 H2 0.9500 .
C3 C4 1.398(8) .
C3 C16 1.503(7) 2_665
C4 C6 1.396(8) .
C4 H4 0.9500 .
C5 C6 1.398(7) .
C5 H5 0.9500 .
C6 C11 1.509(7) .
C7 C9 1.527(7) .
C7 C8 1.528(7) .
C7 C10 1.539(7) .
C8 H8A 0.9800 .
C8 H8B 0.9800 .
C8 H8C 0.9800 .
C9 H9A 0.9800 .
C9 H9B 0.9800 .
C9 H9C 0.9800 .
C10 H10A 0.9800 .
C10 H10B 0.9800 .
C10 H10C 0.9800 .
C11 S1 1.817(6) .
C11 H11A 0.9900 .
C11 H11B 0.9900 .
C12 C13 1.380(8) .
C12 C15 1.389(8) .
C12 H12 0.9500 .
C13 N2 1.351(7) .
C13 S1 1.750(5) .
C14 N2 1.326(7) .
C14 N1 1.345(7) .
C14 H14 0.9500 .
C15 N1 1.342(7) .
C15 S2 1.750(6) .
C16 C3 1.504(7) 2_665
C16 S2 1.814(5) .
C16 H16A 0.9900 .
C16 H16B 0.9900 .
